data_2223889
loop_
_publ_author_name
'Xing, Jing-Chun'
'Bo, Yu-Long'
'Zhang, Bing'
'Li, Wen-Zhi'

_publ_section_title
;{\m-6,6'-Dimethoxy-2,2'-[propane-1,3-diylbis(nitrilomethylidyne)]diphenolato}trinitratocopper(II)erbium(III)
 acetone solvate
;
_journal_coeditor_code LH2899
_journal_issue 11
_journal_name_full 'Acta Crystallographica Section E'
_journal_page_first m1299
_journal_paper_doi 10.1107/S1600536809037787
_journal_volume 65
_journal_year 2009
_chemical_formula_iupac '[Cu Er (C19 H20 N2 O4) (N O3)3], C3 H6 O'
_chemical_formula_moiety 'C19 H20 Cu Er N5 O13, C3 H6 O'
_chemical_formula_sum 'C22 H26 Cu Er N5 O14'
_chemical_formula_weight 815.28
_chemical_name_systematic
;
{\m-6,6'-Dimethoxy-2,2'-[propane-1,3-diylbis(nitrilomethylidyne)]
diphenolato}-trinitratocopper(II)erbium(III) acetone solvate
;
_space_group_IT_number 2
_symmetry_cell_setting triclinic
_symmetry_space_group_name_Hall '-P 1'
_symmetry_space_group_name_H-M 'P -1'
_atom_sites_solution_hydrogens geom
_atom_sites_solution_primary direct
_atom_sites_solution_secondary difmap
_audit_creation_method SHELXL-97
_cell_angle_alpha 73.06(3)
_cell_angle_beta 87.30(3)
_cell_angle_gamma 72.22(3)
_cell_formula_units_Z 2
_cell_length_a 9.4142(19)
_cell_length_b 12.151(2)
_cell_length_c 13.439(3)
_cell_measurement_reflns_used 12092
_cell_measurement_temperature 295(2)
_cell_measurement_theta_max 27.45
_cell_measurement_theta_min 3.18
_cell_volume 1398.9(6)
_computing_cell_refinement 'RAPID-AUTO (Rigaku, 1998)'
_computing_data_collection 'RAPID-AUTO (Rigaku, 1998)'
_computing_data_reduction 'CrystalStructure (Rigaku/MSC, 2002)'
_computing_molecular_graphics 'SHELXTL (Sheldrick, 2008)'
_computing_publication_material 'PLEASE SUPPLY'
_computing_structure_refinement 'SHELXL97 (Sheldrick, 2008)'
_computing_structure_solution 'SHELXS97 (Sheldrick, 2008)'
_diffrn_ambient_temperature 295(2)
_diffrn_detector_area_resol_mean 10.000
_diffrn_measured_fraction_theta_full 0.990
_diffrn_measured_fraction_theta_max 0.990
_diffrn_measurement_device_type 'Rigaku R-AXIS RAPID'
_diffrn_measurement_method \w
_diffrn_radiation_monochromator graphite
_diffrn_radiation_source 'fine-focus sealed tube'
_diffrn_radiation_type MoK\a
_diffrn_radiation_wavelength 0.71073
_diffrn_reflns_av_R_equivalents 0.0348
_diffrn_reflns_av_sigmaI/netI 0.0459
_diffrn_reflns_limit_h_max 12
_diffrn_reflns_limit_h_min -12
_diffrn_reflns_limit_k_max 15
_diffrn_reflns_limit_k_min -15
_diffrn_reflns_limit_l_max 17
_diffrn_reflns_limit_l_min -17
_diffrn_reflns_number 13866
_diffrn_reflns_theta_full 27.45
_diffrn_reflns_theta_max 27.45
_diffrn_reflns_theta_min 3.15
_diffrn_standards_decay_% 0
_diffrn_standards_interval_count 0
_diffrn_standards_interval_time 0
_diffrn_standards_number 0
_exptl_absorpt_coefficient_mu 3.818
_exptl_absorpt_correction_T_max 0.460
_exptl_absorpt_correction_T_min 0.280
_exptl_absorpt_correction_type multi-scan
_exptl_absorpt_process_details '(ABSCOR; Higashi, 1995)'
_exptl_crystal_colour green
_exptl_crystal_density_diffrn 1.936
_exptl_crystal_density_method 'not measured'
_exptl_crystal_description prism
_exptl_crystal_F_000 804
_exptl_crystal_size_max 0.34
_exptl_crystal_size_mid 0.28
_exptl_crystal_size_min 0.20
_refine_diff_density_max 1.651
_refine_diff_density_min -0.986
_refine_ls_extinction_method none
_refine_ls_goodness_of_fit_ref 1.123
_refine_ls_hydrogen_treatment constr
_refine_ls_matrix_type full
_refine_ls_number_parameters 388
_refine_ls_number_reflns 6335
_refine_ls_number_restraints 0
_refine_ls_restrained_S_all 1.123
_refine_ls_R_factor_all 0.0369
_refine_ls_R_factor_gt 0.0306
_refine_ls_shift/su_max 0.001
_refine_ls_shift/su_mean 0.000
_refine_ls_structure_factor_coef Fsqd
_refine_ls_weighting_details 'calc w=1/[\s^2^(Fo^2^)+(0.0461P)^2^+0.9007P] where P=(Fo^2^+2Fc^2^)/3'
_refine_ls_weighting_scheme calc
_refine_ls_wR_factor_gt 0.0819
_refine_ls_wR_factor_ref 0.0936
_reflns_number_gt 5654
_reflns_number_total 6335
_reflns_threshold_expression I>2\s(I)
_cod_data_source_file lh2899.cif
_cod_data_source_block I
_cod_depositor_comments
;
The following automatic conversions were performed:
'_symmetry_cell_setting' value 'Triclinic' changed to 'triclinic'
according to '/home/saulius/struct/CIF-dictionaries/cif_core.dic'
dictionary named 'cif_core.dic' version 2.4.1 from 2010-06-29.

Automatic conversion script
Id: cif_fix_enum 1527 2010-12-29 10:47:43Z saulius 

The following automatic conversions were performed:

'_symmetry_cell_setting' value 'Triclinic' changed to 'triclinic'
according to /home/saulius/struct/CIF-dictionaries/cif_core.dic
dictionary named 'cif_core.dic' version 2.4.1 from 2010-06-29.

Automatic conversion script
Id: cif_fix_values 1715 2011-07-08 13:25:40Z adriana 
;
_cod_database_code 2223889
_cod_database_fobs_code 2223889

loop_
_symmetry_equiv_pos_as_xyz
'x, y, z'
'-x, -y, -z'

loop_
_atom_site_type_symbol
_atom_site_label
_atom_site_fract_x
_atom_site_fract_y
_atom_site_fract_z
_atom_site_U_iso_or_equiv
_atom_site_adp_type
_atom_site_calc_flag
_atom_site_refinement_flags
_atom_site_occupancy
_atom_site_disorder_assembly
_atom_site_disorder_group
Er Er1 0.284132(18) 0.379681(15) 0.235573(12) 0.03650(8) Uani d . 1 . .
Cu Cu1 0.24382(5) 0.25719(4) 0.49507(4) 0.03768(12) Uani d . 1 . .
O O1 0.0400(3) 0.5379(3) 0.1950(2) 0.0443(7) Uani d . 1 . .
O O2 0.1287(3) 0.3758(3) 0.3737(2) 0.0428(7) Uani d . 1 . .
O O3 0.3995(3) 0.2715(3) 0.3972(2) 0.0447(7) Uani d . 1 . .
O O4 0.5566(3) 0.3518(3) 0.2453(2) 0.0455(7) Uani d . 1 . .
O O5 0.4222(4) 0.2371(3) 0.1410(3) 0.0523(8) Uani d . 1 . .
O O6 0.3039(4) 0.4163(3) 0.0500(2) 0.0505(7) Uani d . 1 . .
O O7 0.4131(5) 0.2827(4) -0.0280(3) 0.0744(11) Uani d . 1 . .
O O8 0.3112(4) 0.5285(3) 0.3148(3) 0.0557(8) Uani d . 1 . .
O O9 0.3219(4) 0.5766(3) 0.1492(3) 0.0505(7) Uani d . 1 . .
O O10 0.3292(5) 0.7046(3) 0.2321(4) 0.0770(12) Uani d . 1 . .
O O11 0.1004(4) 0.3040(3) 0.1763(3) 0.0548(8) Uani d . 1 . .
O O12 0.2438(4) 0.1704(3) 0.3018(3) 0.0619(9) Uani d . 1 . .
O O13 0.0792(5) 0.1221(4) 0.2308(4) 0.0813(13) Uani d . 1 . .
O O14 0.2030(8) 0.0889(4) 0.9258(4) 0.115(2) Uani d . 1 . .
N N1 0.0630(4) 0.2643(3) 0.5754(3) 0.0393(7) Uani d . 1 . .
N N2 0.3884(4) 0.1296(3) 0.6007(3) 0.0492(9) Uani d . 1 . .
N N3 0.3809(4) 0.3102(4) 0.0518(3) 0.0473(9) Uani d . 1 . .
N N4 0.3225(4) 0.6072(4) 0.2318(3) 0.0493(9) Uani d . 1 . .
N N5 0.1395(5) 0.1959(4) 0.2355(3) 0.0530(10) Uani d . 1 . .
C C1 -0.0108(6) 0.6118(5) 0.0893(4) 0.0590(13) Uani d . 1 . .
H H1A -0.1081 0.6675 0.0901 0.089 Uiso calc R 1 . .
H H1B -0.0157 0.5608 0.0477 0.089 Uiso calc R 1 . .
H H1C 0.0578 0.6559 0.0604 0.089 Uiso calc R 1 . .
C C2 -0.0648(4) 0.5340(4) 0.2695(3) 0.0384(8) Uani d . 1 . .
C C3 -0.2116(5) 0.6072(4) 0.2560(4) 0.0451(10) Uani d . 1 . .
H H3 -0.2465 0.6643 0.1922 0.054 Uiso calc R 1 . .
C C4 -0.3060(5) 0.5955(5) 0.3372(4) 0.0549(12) Uani d . 1 . .
H H4 -0.4044 0.6455 0.3280 0.066 Uiso calc R 1 . .
C C5 -0.2569(5) 0.5111(5) 0.4311(4) 0.0499(11) Uani d . 1 . .
H H5 -0.3220 0.5039 0.4851 0.060 Uiso calc R 1 . .
C C6 -0.1079(4) 0.4351(4) 0.4466(3) 0.0404(9) Uani d . 1 . .
C C7 -0.0130(4) 0.4454(3) 0.3666(3) 0.0352(8) Uani d . 1 . .
C C8 -0.0651(5) 0.3414(4) 0.5451(3) 0.0429(9) Uani d . 1 . .
H H8 -0.1403 0.3369 0.5921 0.051 Uiso calc R 1 . .
C C9 0.0683(6) 0.1750(5) 0.6789(3) 0.0544(12) Uani d . 1 . .
H H9A -0.0292 0.1634 0.6914 0.065 Uiso calc R 1 . .
H H9B 0.0911 0.2068 0.7325 0.065 Uiso calc R 1 . .
C C10 0.1825(7) 0.0557(4) 0.6868(4) 0.0637(15) Uani d . 1 . .
H H10A 0.1631 -0.0050 0.7463 0.076 Uiso calc R 1 . .
H H10B 0.1730 0.0323 0.6249 0.076 Uiso calc R 1 . .
C C11 0.3380(7) 0.0585(6) 0.6980(4) 0.0768(19) Uani d . 1 . .
H H11A 0.3436 0.0932 0.7536 0.092 Uiso calc R 1 . .
H H11B 0.4050 -0.0236 0.7176 0.092 Uiso calc R 1 . .
C C12 0.5321(5) 0.1042(4) 0.5936(4) 0.0511(11) Uani d . 1 . .
H H12 0.5889 0.0454 0.6504 0.061 Uiso calc R 1 . .
C C13 0.6146(5) 0.1543(4) 0.5107(3) 0.0425(9) Uani d . 1 . .
C C14 0.7721(5) 0.1157(4) 0.5224(4) 0.0535(12) Uani d . 1 . .
H H14 0.8187 0.0614 0.5846 0.064 Uiso calc R 1 . .
C C15 0.8563(5) 0.1568(4) 0.4440(4) 0.0537(12) Uani d . 1 . .
H H15 0.9598 0.1312 0.4533 0.064 Uiso calc R 1 . .
C C16 0.7885(5) 0.2370(4) 0.3499(4) 0.0471(10) Uani d . 1 . .
H H16 0.8468 0.2649 0.2966 0.057 Uiso calc R 1 . .
C C17 0.6367(4) 0.2750(4) 0.3353(3) 0.0379(8) Uani d . 1 . .
C C18 0.5468(4) 0.2343(4) 0.4153(3) 0.0368(8) Uani d . 1 . .
C C19 0.6431(5) 0.3926(5) 0.1567(4) 0.0560(12) Uani d . 1 . .
H H19A 0.7455 0.3717 0.1796 0.084 Uiso calc R 1 . .
H H19B 0.6036 0.4787 0.1279 0.084 Uiso calc R 1 . .
H H19C 0.6369 0.3543 0.1046 0.084 Uiso calc R 1 . .
C C20 0.3352(10) -0.0198(6) 1.0866(6) 0.093(2) Uani d . 1 . .
H H20A 0.3551 0.0547 1.0809 0.139 Uiso calc R 1 . .
H H20B 0.4276 -0.0820 1.0879 0.139 Uiso calc R 1 . .
H H20C 0.2851 -0.0422 1.1497 0.139 Uiso calc R 1 . .
C C21 0.2392(8) -0.0040(5) 0.9963(5) 0.0739(17) Uani d . 1 . .
C C22 0.1955(10) -0.1108(7) 0.9935(7) 0.106(3) Uani d . 1 . .
H H22A 0.1320 -0.0899 0.9327 0.159 Uiso calc R 1 . .
H H22B 0.1427 -0.1356 1.0547 0.159 Uiso calc R 1 . .
H H22C 0.2834 -0.1758 0.9913 0.159 Uiso calc R 1 . .

loop_
_atom_site_aniso_label
_atom_site_aniso_U_11
_atom_site_aniso_U_22
_atom_site_aniso_U_33
_atom_site_aniso_U_12
_atom_site_aniso_U_13
_atom_site_aniso_U_23
Er1 0.03547(11) 0.03660(11) 0.02831(10) -0.00615(8) -0.00097(7) -0.00057(8)
Cu1 0.0400(2) 0.0358(2) 0.0294(2) -0.0080(2) -0.00022(19) -0.0010(2)
O1 0.0421(15) 0.0431(16) 0.0349(14) -0.0055(13) -0.0055(12) 0.0009(13)
O2 0.0366(14) 0.0444(16) 0.0343(14) -0.0014(12) 0.0014(12) -0.0032(13)
O3 0.0329(13) 0.0505(17) 0.0325(14) -0.0021(13) -0.0021(11) 0.0044(13)
O4 0.0379(14) 0.0522(17) 0.0390(15) -0.0166(13) 0.0020(12) 0.0008(14)
O5 0.0521(17) 0.0488(18) 0.0483(18) -0.0082(15) -0.0009(15) -0.0095(15)
O6 0.0604(19) 0.0447(17) 0.0377(16) -0.0081(15) 0.0055(14) -0.0077(14)
O7 0.081(3) 0.094(3) 0.053(2) -0.018(2) 0.0095(19) -0.039(2)
O8 0.065(2) 0.0537(19) 0.0421(17) -0.0119(17) 0.0031(15) -0.0118(15)
O9 0.0586(19) 0.0478(17) 0.0427(17) -0.0194(15) 0.0029(15) -0.0062(14)
O10 0.098(3) 0.047(2) 0.090(3) -0.028(2) -0.012(2) -0.018(2)
O11 0.0509(18) 0.0488(18) 0.057(2) -0.0146(15) 0.0011(15) -0.0046(16)
O12 0.070(2) 0.0414(18) 0.063(2) -0.0108(17) -0.0010(19) -0.0039(17)
O13 0.079(3) 0.067(2) 0.116(4) -0.041(2) 0.025(3) -0.037(3)
O14 0.172(6) 0.067(3) 0.074(3) -0.017(3) 0.004(3) 0.005(3)
N1 0.0461(18) 0.0417(18) 0.0320(16) -0.0179(16) 0.0033(14) -0.0088(15)
N2 0.059(2) 0.0365(18) 0.0332(18) 0.0025(17) 0.0028(17) -0.0005(15)
N3 0.0436(19) 0.058(2) 0.043(2) -0.0201(18) 0.0057(16) -0.0151(18)
N4 0.047(2) 0.045(2) 0.052(2) -0.0138(17) 0.0009(18) -0.0081(18)
N5 0.050(2) 0.047(2) 0.062(2) -0.0163(18) 0.0155(19) -0.015(2)
C1 0.063(3) 0.054(3) 0.039(2) 0.000(2) -0.014(2) 0.000(2)
C2 0.0380(19) 0.0355(19) 0.041(2) -0.0053(16) -0.0058(17) -0.0156(17)
C3 0.039(2) 0.043(2) 0.051(2) -0.0037(18) -0.0100(19) -0.017(2)
C4 0.033(2) 0.059(3) 0.071(3) 0.000(2) -0.007(2) -0.031(3)
C5 0.037(2) 0.060(3) 0.058(3) -0.012(2) 0.005(2) -0.027(2)
C6 0.040(2) 0.043(2) 0.044(2) -0.0165(17) 0.0017(17) -0.0168(18)
C7 0.0326(17) 0.0333(18) 0.040(2) -0.0084(15) -0.0019(16) -0.0120(16)
C8 0.046(2) 0.051(2) 0.041(2) -0.024(2) 0.0119(18) -0.0196(19)
C9 0.063(3) 0.063(3) 0.034(2) -0.027(2) 0.006(2) -0.001(2)
C10 0.107(5) 0.042(2) 0.040(2) -0.030(3) 0.011(3) -0.004(2)
C11 0.081(4) 0.064(3) 0.042(3) 0.009(3) 0.006(3) 0.015(3)
C12 0.059(3) 0.040(2) 0.037(2) 0.006(2) -0.011(2) -0.0074(19)
C13 0.043(2) 0.037(2) 0.042(2) -0.0014(17) -0.0072(18) -0.0139(18)
C14 0.048(2) 0.045(2) 0.057(3) 0.004(2) -0.024(2) -0.016(2)
C15 0.041(2) 0.050(3) 0.072(3) -0.011(2) -0.010(2) -0.021(2)
C16 0.038(2) 0.045(2) 0.062(3) -0.0136(18) 0.000(2) -0.020(2)
C17 0.0371(19) 0.0336(19) 0.041(2) -0.0082(16) -0.0011(17) -0.0110(17)
C18 0.0331(18) 0.0357(19) 0.039(2) -0.0049(16) -0.0026(16) -0.0117(17)
C19 0.050(3) 0.071(3) 0.049(3) -0.031(2) 0.012(2) -0.009(2)
C20 0.135(7) 0.064(4) 0.082(5) -0.034(4) 0.013(5) -0.022(4)
C21 0.090(4) 0.056(3) 0.060(3) -0.010(3) 0.014(3) -0.009(3)
C22 0.116(6) 0.086(5) 0.099(6) -0.029(5) -0.023(5) 0.001(4)

loop_
_atom_type_symbol
_atom_type_description
_atom_type_scat_dispersion_real
_atom_type_scat_dispersion_imag
_atom_type_scat_source
C C 0.0033 0.0016 'International Tables Vol C Tables 4.2.6.8 and 6.1.1.4'
H H 0.0000 0.0000 'International Tables Vol C Tables 4.2.6.8 and 6.1.1.4'
N N 0.0061 0.0033 'International Tables Vol C Tables 4.2.6.8 and 6.1.1.4'
O O 0.0106 0.0060 'International Tables Vol C Tables 4.2.6.8 and 6.1.1.4'
Cu Cu 0.3201 1.2651 'International Tables Vol C Tables 4.2.6.8 and 6.1.1.4'
Er Er -0.2586 4.9576 'International Tables Vol C Tables 4.2.6.8 and 6.1.1.4'

loop_
_geom_angle_atom_site_label_1
_geom_angle_atom_site_label_2
_geom_angle_atom_site_label_3
_geom_angle_site_symmetry_1
_geom_angle_site_symmetry_3
_geom_angle
_geom_angle_publ_flag
O3 Er1 O2 . . 64.59(10) ?
O3 Er1 O6 . . 145.86(11) ?
O2 Er1 O6 . . 146.93(11) ?
O3 Er1 O8 . . 74.16(12) ?
O2 Er1 O8 . . 73.18(12) ?
O6 Er1 O8 . . 119.26(12) ?
O3 Er1 O11 . . 116.36(11) ?
O2 Er1 O11 . . 80.36(12) ?
O6 Er1 O11 . . 72.98(12) ?
O8 Er1 O11 . . 143.46(12) ?
O3 Er1 O5 . . 97.20(11) ?
O2 Er1 O5 . . 136.85(11) ?
O6 Er1 O5 . . 52.05(11) ?
O8 Er1 O5 . . 142.31(12) ?
O11 Er1 O5 . . 73.57(12) ?
O3 Er1 O9 . . 118.34(12) ?
O2 Er1 O9 . . 115.44(12) ?
O6 Er1 O9 . . 67.51(12) ?
O8 Er1 O9 . . 51.80(11) ?
O11 Er1 O9 . . 124.51(11) ?
O5 Er1 O9 . . 107.65(11) ?
O3 Er1 O1 . . 127.79(10) ?
O2 Er1 O1 . . 65.96(10) ?
O6 Er1 O1 . . 86.32(11) ?
O8 Er1 O1 . . 76.69(11) ?
O11 Er1 O1 . . 69.64(11) ?
O5 Er1 O1 . . 130.94(11) ?
O9 Er1 O1 . . 70.46(11) ?
O3 Er1 O4 . . 65.50(10) ?
O2 Er1 O4 . . 125.70(10) ?
O6 Er1 O4 . . 87.19(11) ?
O8 Er1 O4 . . 74.01(12) ?
O11 Er1 O4 . . 142.51(12) ?
O5 Er1 O4 . . 69.17(11) ?
O9 Er1 O4 . . 72.36(11) ?
O1 Er1 O4 . . 141.89(11) ?
O3 Er1 O12 . . 67.96(12) ?
O2 Er1 O12 . . 70.50(12) ?
O6 Er1 O12 . . 104.96(12) ?
O8 Er1 O12 . . 135.75(12) ?
O11 Er1 O12 . . 50.34(12) ?
O5 Er1 O12 . . 66.38(12) ?
O9 Er1 O12 . . 172.45(11) ?
O1 Er1 O12 . . 109.52(12) ?
O4 Er1 O12 . . 108.45(12) ?
O3 Er1 N3 . . 122.43(11) ?
O2 Er1 N3 . . 149.55(11) ?
O6 Er1 N3 . . 26.04(10) ?
O8 Er1 N3 . . 136.47(12) ?
O11 Er1 N3 . . 70.11(11) ?
O5 Er1 N3 . . 26.06(10) ?
O9 Er1 N3 . . 88.22(12) ?
O1 Er1 N3 . . 108.59(11) ?
O4 Er1 N3 . . 78.13(11) ?
O12 Er1 N3 . . 84.66(12) ?
O3 Er1 N4 . . 96.72(12) ?
O2 Er1 N4 . . 93.97(12) ?
O6 Er1 N4 . . 93.52(12) ?
O8 Er1 N4 . . 25.80(11) ?
O11 Er1 N4 . . 138.97(11) ?
O5 Er1 N4 . . 128.06(12) ?
O9 Er1 N4 . . 26.01(11) ?
O1 Er1 N4 . . 71.00(11) ?
O4 Er1 N4 . . 71.98(11) ?
O12 Er1 N4 . . 161.53(13) ?
N3 Er1 N4 . . 113.03(12) ?
O3 Cu1 O2 . . 79.02(12) ?
O3 Cu1 N1 . . 170.25(13) ?
O2 Cu1 N1 . . 91.24(14) ?
O3 Cu1 N2 . . 91.25(14) ?
O2 Cu1 N2 . . 169.75(14) ?
N1 Cu1 N2 . . 98.50(15) ?
O3 Cu1 Er1 . . 40.01(8) ?
O2 Cu1 Er1 . . 40.10(9) ?
N1 Cu1 Er1 . . 130.49(10) ?
N2 Cu1 Er1 . . 129.72(11) ?
C2 O1 C1 . . 117.8(3) ?
C2 O1 Er1 . . 117.6(2) ?
C1 O1 Er1 . . 122.3(3) ?
C7 O2 Cu1 . . 128.8(3) ?
C7 O2 Er1 . . 124.1(2) ?
Cu1 O2 Er1 . . 107.16(12) ?
C18 O3 Cu1 . . 129.0(3) ?
C18 O3 Er1 . . 123.6(2) ?
Cu1 O3 Er1 . . 107.31(12) ?
C17 O4 C19 . . 116.6(3) ?
C17 O4 Er1 . . 117.7(2) ?
C19 O4 Er1 . . 124.7(3) ?
N3 O5 Er1 . . 94.9(3) ?
N3 O6 Er1 . . 97.2(2) ?
N4 O8 Er1 . . 97.5(3) ?
N4 O9 Er1 . . 95.7(2) ?
N5 O11 Er1 . . 100.0(3) ?
N5 O12 Er1 . . 94.1(3) ?
C8 N1 C9 . . 115.0(4) ?
C8 N1 Cu1 . . 124.7(3) ?
C9 N1 Cu1 . . 120.3(3) ?
C12 N2 C11 . . 115.1(4) ?
C12 N2 Cu1 . . 123.6(3) ?
C11 N2 Cu1 . . 121.2(3) ?
O7 N3 O5 . . 123.1(4) ?
O7 N3 O6 . . 121.3(4) ?
O5 N3 O6 . . 115.7(4) ?
O7 N3 Er1 . . 176.1(3) ?
O5 N3 Er1 . . 59.1(2) ?
O6 N3 Er1 . . 56.8(2) ?
O10 N4 O8 . . 121.7(5) ?
O10 N4 O9 . . 123.3(4) ?
O8 N4 O9 . . 114.9(4) ?
O10 N4 Er1 . . 175.8(4) ?
O8 N4 Er1 . . 56.7(2) ?
O9 N4 Er1 . . 58.3(2) ?
O13 N5 O12 . . 121.7(4) ?
O13 N5 O11 . . 122.9(5) ?
O12 N5 O11 . . 115.4(4) ?
O1 C1 H1A . . 109.5 ?
O1 C1 H1B . . 109.5 ?
H1A C1 H1B . . 109.5 ?
O1 C1 H1C . . 109.5 ?
H1A C1 H1C . . 109.5 ?
H1B C1 H1C . . 109.5 ?
O1 C2 C3 . . 125.3(4) ?
O1 C2 C7 . . 115.0(3) ?
C3 C2 C7 . . 119.7(4) ?
C4 C3 C2 . . 119.9(4) ?
C4 C3 H3 . . 120.1 ?
C2 C3 H3 . . 120.1 ?
C5 C4 C3 . . 120.8(4) ?
C5 C4 H4 . . 119.6 ?
C3 C4 H4 . . 119.6 ?
C4 C5 C6 . . 120.4(4) ?
C4 C5 H5 . . 119.8 ?
C6 C5 H5 . . 119.8 ?
C7 C6 C5 . . 119.5(4) ?
C7 C6 C8 . . 122.3(4) ?
C5 C6 C8 . . 117.9(4) ?
O2 C7 C6 . . 123.6(4) ?
O2 C7 C2 . . 116.7(4) ?
C6 C7 C2 . . 119.7(4) ?
N1 C8 C6 . . 128.1(4) ?
N1 C8 H8 . . 115.9 ?
C6 C8 H8 . . 115.9 ?
N1 C9 C10 . . 112.3(4) ?
N1 C9 H9A . . 109.1 ?
C10 C9 H9A . . 109.1 ?
N1 C9 H9B . . 109.1 ?
C10 C9 H9B . . 109.1 ?
H9A C9 H9B . . 107.9 ?
C11 C10 C9 . . 112.6(5) ?
C11 C10 H10A . . 109.1 ?
C9 C10 H10A . . 109.1 ?
C11 C10 H10B . . 109.1 ?
C9 C10 H10B . . 109.1 ?
H10A C10 H10B . . 107.8 ?
N2 C11 C10 . . 112.7(4) ?
N2 C11 H11A . . 109.0 ?
C10 C11 H11A . . 109.0 ?
N2 C11 H11B . . 109.0 ?
C10 C11 H11B . . 109.0 ?
H11A C11 H11B . . 107.8 ?
N2 C12 C13 . . 128.7(4) ?
N2 C12 H12 . . 115.7 ?
C13 C12 H12 . . 115.7 ?
C18 C13 C14 . . 118.5(4) ?
C18 C13 C12 . . 122.8(4) ?
C14 C13 C12 . . 118.6(4) ?
C15 C14 C13 . . 121.0(4) ?
C15 C14 H14 . . 119.5 ?
C13 C14 H14 . . 119.5 ?
C14 C15 C16 . . 120.2(4) ?
C14 C15 H15 . . 119.9 ?
C16 C15 H15 . . 119.9 ?
C17 C16 C15 . . 120.4(5) ?
C17 C16 H16 . . 119.8 ?
C15 C16 H16 . . 119.8 ?
C16 C17 O4 . . 125.9(4) ?
C16 C17 C18 . . 120.5(4) ?
O4 C17 C18 . . 113.5(3) ?
O3 C18 C13 . . 122.0(4) ?
O3 C18 C17 . . 118.6(3) ?
C13 C18 C17 . . 119.3(4) ?
O4 C19 H19A . . 109.5 ?
O4 C19 H19B . . 109.5 ?
H19A C19 H19B . . 109.5 ?
O4 C19 H19C . . 109.5 ?
H19A C19 H19C . . 109.5 ?
H19B C19 H19C . . 109.5 ?
C21 C20 H20A . . 109.5 ?
C21 C20 H20B . . 109.5 ?
H20A C20 H20B . . 109.5 ?
C21 C20 H20C . . 109.5 ?
H20A C20 H20C . . 109.5 ?
H20B C20 H20C . . 109.5 ?
O14 C21 C20 . . 122.2(7) ?
O14 C21 C22 . . 121.1(7) ?
C20 C21 C22 . . 116.6(6) ?
C21 C22 H22A . . 109.5 ?
C21 C22 H22B . . 109.5 ?
H22A C22 H22B . . 109.5 ?
C21 C22 H22C . . 109.5 ?
H22A C22 H22C . . 109.5 ?
H22B C22 H22C . . 109.5 ?

loop_
_geom_bond_atom_site_label_1
_geom_bond_atom_site_label_2
_geom_bond_site_symmetry_2
_geom_bond_distance
_geom_bond_publ_flag
Er1 O3 . 2.305(3) ?
Er1 O2 . 2.307(3) ?
Er1 O6 . 2.411(3) ?
Er1 O8 . 2.428(4) ?
Er1 O11 . 2.449(4) ?
Er1 O5 . 2.461(3) ?
Er1 O9 . 2.462(3) ?
Er1 O1 . 2.466(3) ?
Er1 O4 . 2.487(3) ?
Er1 O12 . 2.577(4) ?
Er1 N3 . 2.859(4) ?
Er1 N4 . 2.880(4) ?
Cu1 O3 . 1.936(3) ?
Cu1 O2 . 1.938(3) ?
Cu1 N1 . 1.966(4) ?
Cu1 N2 . 1.970(4) ?
O1 C2 . 1.372(5) ?
O1 C1 . 1.453(5) ?
O2 C7 . 1.334(5) ?
O3 C18 . 1.331(5) ?
O4 C17 . 1.379(5) ?
O4 C19 . 1.462(5) ?
O5 N3 . 1.261(5) ?
O6 N3 . 1.265(5) ?
O7 N3 . 1.213(5) ?
O8 N4 . 1.265(5) ?
O9 N4 . 1.270(5) ?
O10 N4 . 1.207(5) ?
O11 N5 . 1.272(5) ?
O12 N5 . 1.261(6) ?
O13 N5 . 1.215(6) ?
O14 C21 . 1.208(7) ?
N1 C8 . 1.277(6) ?
N1 C9 . 1.486(5) ?
N2 C12 . 1.298(6) ?
N2 C11 . 1.488(6) ?
C1 H1A . 0.9600 ?
C1 H1B . 0.9600 ?
C1 H1C . 0.9600 ?
C2 C3 . 1.384(5) ?
C2 C7 . 1.421(6) ?
C3 C4 . 1.377(7) ?
C3 H3 . 0.9300 ?
C4 C5 . 1.367(7) ?
C4 H4 . 0.9300 ?
C5 C6 . 1.410(6) ?
C5 H5 . 0.9300 ?
C6 C7 . 1.367(6) ?
C6 C8 . 1.451(6) ?
C8 H8 . 0.9300 ?
C9 C10 . 1.496(7) ?
C9 H9A . 0.9700 ?
C9 H9B . 0.9700 ?
C10 C11 . 1.490(9) ?
C10 H10A . 0.9700 ?
C10 H10B . 0.9700 ?
C11 H11A . 0.9700 ?
C11 H11B . 0.9700 ?
C12 C13 . 1.424(7) ?
C12 H12 . 0.9300 ?
C13 C18 . 1.402(6) ?
C13 C14 . 1.413(6) ?
C14 C15 . 1.358(8) ?
C14 H14 . 0.9300 ?
C15 C16 . 1.391(7) ?
C15 H15 . 0.9300 ?
C16 C17 . 1.365(6) ?
C16 H16 . 0.9300 ?
C17 C18 . 1.406(6) ?
C19 H19A . 0.9600 ?
C19 H19B . 0.9600 ?
C19 H19C . 0.9600 ?
C20 C21 . 1.479(10) ?
C20 H20A . 0.9600 ?
C20 H20B . 0.9600 ?
C20 H20C . 0.9600 ?
C21 C22 . 1.487(10) ?
C22 H22A . 0.9600 ?
C22 H22B . 0.9600 ?
C22 H22C . 0.9600 ?

loop_
_geom_torsion_atom_site_label_1
_geom_torsion_atom_site_label_2
_geom_torsion_atom_site_label_3
_geom_torsion_atom_site_label_4
_geom_torsion_site_symmetry_1
_geom_torsion_site_symmetry_2
_geom_torsion_site_symmetry_3
_geom_torsion_site_symmetry_4
_geom_torsion
_geom_torsion_publ_flag
O2 Er1 Cu1 O3 . . . . -162.7(2) ?
O6 Er1 Cu1 O3 . . . . 96.4(3) ?
O8 Er1 Cu1 O3 . . . . -82.27(18) ?
O11 Er1 Cu1 O3 . . . . 133.69(18) ?
O5 Er1 Cu1 O3 . . . . 59.59(18) ?
O9 Er1 Cu1 O3 . . . . -84.40(19) ?
O1 Er1 Cu1 O3 . . . . -156.20(17) ?
O4 Er1 Cu1 O3 . . . . -10.88(17) ?
O12 Er1 Cu1 O3 . . . . 96.10(19) ?
N3 Er1 Cu1 O3 . . . . 69.6(2) ?
N4 Er1 Cu1 O3 . . . . -83.96(18) ?
O3 Er1 Cu1 O2 . . . . 162.7(2) ?
O6 Er1 Cu1 O2 . . . . -100.8(3) ?
O8 Er1 Cu1 O2 . . . . 80.46(17) ?
O11 Er1 Cu1 O2 . . . . -63.58(17) ?
O5 Er1 Cu1 O2 . . . . -137.68(17) ?
O9 Er1 Cu1 O2 . . . . 78.33(18) ?
O1 Er1 Cu1 O2 . . . . 6.52(17) ?
O4 Er1 Cu1 O2 . . . . 151.84(17) ?
O12 Er1 Cu1 O2 . . . . -101.18(18) ?
N3 Er1 Cu1 O2 . . . . -127.69(19) ?
N4 Er1 Cu1 O2 . . . . 78.76(17) ?
O3 Er1 Cu1 N1 . . . . 176.9(2) ?
O2 Er1 Cu1 N1 . . . . 14.1(2) ?
O6 Er1 Cu1 N1 . . . . -86.7(3) ?
O8 Er1 Cu1 N1 . . . . 94.60(16) ?
O11 Er1 Cu1 N1 . . . . -49.44(16) ?
O5 Er1 Cu1 N1 . . . . -123.54(16) ?
O9 Er1 Cu1 N1 . . . . 92.47(17) ?
O1 Er1 Cu1 N1 . . . . 20.67(16) ?
O4 Er1 Cu1 N1 . . . . 165.99(16) ?
O12 Er1 Cu1 N1 . . . . -87.03(17) ?
N3 Er1 Cu1 N1 . . . . -113.55(18) ?
N4 Er1 Cu1 N1 . . . . 92.91(16) ?
O3 Er1 Cu1 N2 . . . . -19.0(2) ?
O2 Er1 Cu1 N2 . . . . 178.3(2) ?
O6 Er1 Cu1 N2 . . . . 77.5(3) ?
O8 Er1 Cu1 N2 . . . . -101.25(19) ?
O11 Er1 Cu1 N2 . . . . 114.71(18) ?
O5 Er1 Cu1 N2 . . . . 40.61(19) ?
O9 Er1 Cu1 N2 . . . . -103.38(19) ?
O1 Er1 Cu1 N2 . . . . -175.18(18) ?
O4 Er1 Cu1 N2 . . . . -29.86(18) ?
O12 Er1 Cu1 N2 . . . . 77.12(19) ?
N3 Er1 Cu1 N2 . . . . 50.6(2) ?
N4 Er1 Cu1 N2 . . . . -102.95(18) ?
O3 Er1 O1 C2 . . . . -26.6(3) ?
O2 Er1 O1 C2 . . . . -6.8(3) ?
O6 Er1 O1 C2 . . . . 154.7(3) ?
O8 Er1 O1 C2 . . . . -84.0(3) ?
O11 Er1 O1 C2 . . . . 81.5(3) ?
O5 Er1 O1 C2 . . . . 125.4(3) ?
O9 Er1 O1 C2 . . . . -137.9(3) ?
O4 Er1 O1 C2 . . . . -124.6(3) ?
O12 Er1 O1 C2 . . . . 50.1(3) ?
N3 Er1 O1 C2 . . . . 141.0(3) ?
N4 Er1 O1 C2 . . . . -110.3(3) ?
O3 Er1 O1 C1 . . . . 170.8(3) ?
O2 Er1 O1 C1 . . . . -169.3(4) ?
O6 Er1 O1 C1 . . . . -7.8(3) ?
O8 Er1 O1 C1 . . . . 113.4(4) ?
O11 Er1 O1 C1 . . . . -81.0(3) ?
O5 Er1 O1 C1 . . . . -37.2(4) ?
O9 Er1 O1 C1 . . . . 59.6(3) ?
O4 Er1 O1 C1 . . . . 72.9(4) ?
O12 Er1 O1 C1 . . . . -112.4(3) ?
N3 Er1 O1 C1 . . . . -21.6(4) ?
N4 Er1 O1 C1 . . . . 87.1(3) ?
O3 Cu1 O2 C7 . . . . -168.3(4) ?
N1 Cu1 O2 C7 . . . . 11.2(3) ?
N2 Cu1 O2 C7 . . . . 173.1(8) ?
Er1 Cu1 O2 C7 . . . . -179.5(4) ?
O3 Cu1 O2 Er1 . . . . 11.21(14) ?
N1 Cu1 O2 Er1 . . . . -169.29(15) ?
N2 Cu1 O2 Er1 . . . . -7.4(10) ?
O3 Er1 O2 C7 . . . . 169.3(3) ?
O6 Er1 O2 C7 . . . . -28.9(4) ?
O8 Er1 O2 C7 . . . . 89.2(3) ?
O11 Er1 O2 C7 . . . . -65.3(3) ?
O5 Er1 O2 C7 . . . . -118.4(3) ?
O9 Er1 O2 C7 . . . . 58.4(3) ?
O1 Er1 O2 C7 . . . . 6.6(3) ?
O4 Er1 O2 C7 . . . . 144.4(3) ?
O12 Er1 O2 C7 . . . . -116.5(3) ?
N3 Er1 O2 C7 . . . . -79.4(4) ?
N4 Er1 O2 C7 . . . . 73.7(3) ?
O3 Er1 O2 Cu1 . . . . -10.23(13) ?
O6 Er1 O2 Cu1 . . . . 151.55(15) ?
O8 Er1 O2 Cu1 . . . . -90.32(15) ?
O11 Er1 O2 Cu1 . . . . 115.17(15) ?
O5 Er1 O2 Cu1 . . . . 62.1(2) ?
O9 Er1 O2 Cu1 . . . . -121.08(14) ?
O1 Er1 O2 Cu1 . . . . -172.93(18) ?
O4 Er1 O2 Cu1 . . . . -35.2(2) ?
O12 Er1 O2 Cu1 . . . . 63.97(15) ?
N3 Er1 O2 Cu1 . . . . 101.1(2) ?
N4 Er1 O2 Cu1 . . . . -105.78(15) ?
O2 Cu1 O3 C18 . . . . 165.2(4) ?
N2 Cu1 O3 C18 . . . . -18.1(4) ?
Er1 Cu1 O3 C18 . . . . 176.4(4) ?
O2 Cu1 O3 Er1 . . . . -11.24(14) ?
N2 Cu1 O3 Er1 . . . . 165.51(17) ?
O2 Er1 O3 C18 . . . . -166.4(4) ?
O6 Er1 O3 C18 . . . . 31.3(4) ?
O8 Er1 O3 C18 . . . . -87.9(3) ?
O11 Er1 O3 C18 . . . . 129.8(3) ?
O5 Er1 O3 C18 . . . . 54.6(3) ?
O9 Er1 O3 C18 . . . . -59.9(3) ?
O1 Er1 O3 C18 . . . . -146.3(3) ?
O4 Er1 O3 C18 . . . . -8.5(3) ?
O12 Er1 O3 C18 . . . . 115.5(3) ?
N3 Er1 O3 C18 . . . . 47.6(4) ?
N4 Er1 O3 C18 . . . . -75.2(3) ?
O2 Er1 O3 Cu1 . . . . 10.24(13) ?
O6 Er1 O3 Cu1 . . . . -152.05(16) ?
O8 Er1 O3 Cu1 . . . . 88.81(16) ?
O11 Er1 O3 Cu1 . . . . -53.51(19) ?
O5 Er1 O3 Cu1 . . . . -128.70(15) ?
O9 Er1 O3 Cu1 . . . . 116.75(15) ?
O1 Er1 O3 Cu1 . . . . 30.3(2) ?
O4 Er1 O3 Cu1 . . . . 168.13(19) ?
O12 Er1 O3 Cu1 . . . . -67.84(16) ?
N3 Er1 O3 Cu1 . . . . -135.74(13) ?
N4 Er1 O3 Cu1 . . . . 101.46(16) ?
O3 Er1 O4 C17 . . . . 8.3(3) ?
O2 Er1 O4 C17 . . . . 33.0(3) ?
O6 Er1 O4 C17 . . . . -150.6(3) ?
O8 Er1 O4 C17 . . . . 87.8(3) ?
O11 Er1 O4 C17 . . . . -93.7(3) ?
O5 Er1 O4 C17 . . . . -100.4(3) ?
O9 Er1 O4 C17 . . . . 142.1(3) ?
O1 Er1 O4 C17 . . . . 129.0(3) ?
O12 Er1 O4 C17 . . . . -45.8(3) ?
N3 Er1 O4 C17 . . . . -126.0(3) ?
N4 Er1 O4 C17 . . . . 114.8(3) ?
O3 Er1 O4 C19 . . . . 176.5(4) ?
O2 Er1 O4 C19 . . . . -158.7(3) ?
O6 Er1 O4 C19 . . . . 17.6(4) ?
O8 Er1 O4 C19 . . . . -104.0(4) ?
O11 Er1 O4 C19 . . . . 74.5(4) ?
O5 Er1 O4 C19 . . . . 67.8(4) ?
O9 Er1 O4 C19 . . . . -49.7(4) ?
O1 Er1 O4 C19 . . . . -62.8(4) ?
O12 Er1 O4 C19 . . . . 122.4(4) ?
N3 Er1 O4 C19 . . . . 42.2(4) ?
N4 Er1 O4 C19 . . . . -77.0(4) ?
O3 Er1 O5 N3 . . . . -166.4(2) ?
O2 Er1 O5 N3 . . . . 133.5(2) ?
O6 Er1 O5 N3 . . . . -2.8(2) ?
O8 Er1 O5 N3 . . . . -93.0(3) ?
O11 Er1 O5 N3 . . . . 78.2(2) ?
O9 Er1 O5 N3 . . . . -43.5(3) ?
O1 Er1 O5 N3 . . . . 35.6(3) ?
O4 Er1 O5 N3 . . . . -106.1(3) ?
O12 Er1 O5 N3 . . . . 131.5(3) ?
N4 Er1 O5 N3 . . . . -62.0(3) ?
O3 Er1 O6 N3 . . . . 32.7(4) ?
O2 Er1 O6 N3 . . . . -117.1(3) ?
O8 Er1 O6 N3 . . . . 138.3(2) ?
O11 Er1 O6 N3 . . . . -79.4(3) ?
O5 Er1 O6 N3 . . . . 2.8(2) ?
O9 Er1 O6 N3 . . . . 140.4(3) ?
O1 Er1 O6 N3 . . . . -149.2(3) ?
O4 Er1 O6 N3 . . . . 68.4(3) ?
O12 Er1 O6 N3 . . . . -40.0(3) ?
N4 Er1 O6 N3 . . . . 140.1(3) ?
O3 Er1 O8 N4 . . . . 150.0(3) ?
O2 Er1 O8 N4 . . . . -142.3(3) ?
O6 Er1 O8 N4 . . . . 4.2(3) ?
O11 Er1 O8 N4 . . . . -96.9(3) ?
O5 Er1 O8 N4 . . . . 68.9(3) ?
O9 Er1 O8 N4 . . . . 1.7(2) ?
O1 Er1 O8 N4 . . . . -73.8(3) ?
O4 Er1 O8 N4 . . . . 81.6(3) ?
O12 Er1 O8 N4 . . . . -178.2(2) ?
N3 Er1 O8 N4 . . . . 29.3(3) ?
O3 Er1 O9 N4 . . . . -36.7(3) ?
O2 Er1 O9 N4 . . . . 36.9(3) ?
O6 Er1 O9 N4 . . . . -179.3(3) ?
O8 Er1 O9 N4 . . . . -1.7(2) ?
O11 Er1 O9 N4 . . . . 132.7(2) ?
O5 Er1 O9 N4 . . . . -145.4(2) ?
O1 Er1 O9 N4 . . . . 86.5(3) ?
O4 Er1 O9 N4 . . . . -84.9(3) ?
N3 Er1 O9 N4 . . . . -163.0(3) ?
O3 Er1 O11 N5 . . . . -19.5(3) ?
O2 Er1 O11 N5 . . . . -74.7(3) ?
O6 Er1 O11 N5 . . . . 125.1(3) ?
O8 Er1 O11 N5 . . . . -118.5(3) ?
O5 Er1 O11 N5 . . . . 70.5(3) ?
O9 Er1 O11 N5 . . . . 171.0(2) ?
O1 Er1 O11 N5 . . . . -142.5(3) ?
O4 Er1 O11 N5 . . . . 64.0(3) ?
O12 Er1 O11 N5 . . . . -2.1(2) ?
N3 Er1 O11 N5 . . . . 97.8(3) ?
N4 Er1 O11 N5 . . . . -159.7(2) ?
O3 Er1 O12 N5 . . . . 165.4(3) ?
O2 Er1 O12 N5 . . . . 95.7(3) ?
O6 Er1 O12 N5 . . . . -49.9(3) ?
O8 Er1 O12 N5 . . . . 132.2(3) ?
O11 Er1 O12 N5 . . . . 2.1(2) ?
O5 Er1 O12 N5 . . . . -85.7(3) ?
O1 Er1 O12 N5 . . . . 41.5(3) ?
O4 Er1 O12 N5 . . . . -142.0(3) ?
N3 Er1 O12 N5 . . . . -66.4(3) ?
N4 Er1 O12 N5 . . . . 129.8(4) ?
O2 Cu1 N1 C8 . . . . -9.0(4) ?
N2 Cu1 N1 C8 . . . . 174.2(4) ?
Er1 Cu1 N1 C8 . . . . -18.1(4) ?
O2 Cu1 N1 C9 . . . . 170.2(3) ?
N2 Cu1 N1 C9 . . . . -6.6(4) ?
Er1 Cu1 N1 C9 . . . . 161.2(3) ?
O3 Cu1 N2 C12 . . . . 12.7(4) ?
O2 Cu1 N2 C12 . . . . 30.9(11) ?
N1 Cu1 N2 C12 . . . . -167.4(4) ?
Er1 Cu1 N2 C12 . . . . 24.7(5) ?
O3 Cu1 N2 C11 . . . . -170.1(4) ?
O2 Cu1 N2 C11 . . . . -151.9(8) ?
N1 Cu1 N2 C11 . . . . 9.8(5) ?
Er1 Cu1 N2 C11 . . . . -158.0(4) ?
Er1 O5 N3 O7 . . . . -176.2(4) ?
Er1 O5 N3 O6 . . . . 4.6(4) ?
Er1 O6 N3 O7 . . . . 176.1(4) ?
Er1 O6 N3 O5 . . . . -4.7(4) ?
O3 Er1 N3 O5 . . . . 16.1(3) ?
O2 Er1 N3 O5 . . . . -78.4(3) ?
O6 Er1 N3 O5 . . . . 175.0(4) ?
O8 Er1 N3 O5 . . . . 117.6(3) ?
O11 Er1 N3 O5 . . . . -93.2(3) ?
O9 Er1 N3 O5 . . . . 139.0(3) ?
O1 Er1 N3 O5 . . . . -152.4(2) ?
O4 Er1 N3 O5 . . . . 66.6(2) ?
O12 Er1 N3 O5 . . . . -43.5(2) ?
N4 Er1 N3 O5 . . . . 131.0(2) ?
O3 Er1 N3 O6 . . . . -159.0(2) ?
O2 Er1 N3 O6 . . . . 106.6(3) ?
O8 Er1 N3 O6 . . . . -57.5(3) ?
O11 Er1 N3 O6 . . . . 91.8(3) ?
O5 Er1 N3 O6 . . . . -175.0(4) ?
O9 Er1 N3 O6 . . . . -36.1(3) ?
O1 Er1 N3 O6 . . . . 32.6(3) ?
O4 Er1 N3 O6 . . . . -108.4(3) ?
O12 Er1 N3 O6 . . . . 141.4(3) ?
N4 Er1 N3 O6 . . . . -44.1(3) ?
Er1 O8 N4 O10 . . . . 175.4(4) ?
Er1 O8 N4 O9 . . . . -2.8(4) ?
Er1 O9 N4 O10 . . . . -175.4(4) ?
Er1 O9 N4 O8 . . . . 2.8(4) ?
O3 Er1 N4 O8 . . . . -28.9(3) ?
O2 Er1 N4 O8 . . . . 35.9(3) ?
O6 Er1 N4 O8 . . . . -176.3(3) ?
O11 Er1 N4 O8 . . . . 115.8(3) ?
O5 Er1 N4 O8 . . . . -133.6(3) ?
O9 Er1 N4 O8 . . . . -177.0(4) ?
O1 Er1 N4 O8 . . . . 98.8(3) ?
O4 Er1 N4 O8 . . . . -90.4(3) ?
O12 Er1 N4 O8 . . . . 3.9(5) ?
N3 Er1 N4 O8 . . . . -158.5(3) ?
O3 Er1 N4 O9 . . . . 148.1(2) ?
O2 Er1 N4 O9 . . . . -147.1(2) ?
O6 Er1 N4 O9 . . . . 0.7(3) ?
O8 Er1 N4 O9 . . . . 177.0(4) ?
O11 Er1 N4 O9 . . . . -67.2(3) ?
O5 Er1 N4 O9 . . . . 43.4(3) ?
O1 Er1 N4 O9 . . . . -84.2(3) ?
O4 Er1 N4 O9 . . . . 86.6(3) ?
O12 Er1 N4 O9 . . . . -179.1(3) ?
N3 Er1 N4 O9 . . . . 18.5(3) ?
Er1 O12 N5 O13 . . . . 178.1(4) ?
Er1 O12 N5 O11 . . . . -3.5(4) ?
Er1 O11 N5 O13 . . . . -177.9(4) ?
Er1 O11 N5 O12 . . . . 3.7(4) ?
C1 O1 C2 C3 . . . . -9.5(6) ?
Er1 O1 C2 C3 . . . . -172.9(3) ?
C1 O1 C2 C7 . . . . 170.0(4) ?
Er1 O1 C2 C7 . . . . 6.7(4) ?
O1 C2 C3 C4 . . . . -179.3(4) ?
C7 C2 C3 C4 . . . . 1.2(6) ?
C2 C3 C4 C5 . . . . -0.7(7) ?
C3 C4 C5 C6 . . . . 0.4(7) ?
C4 C5 C6 C7 . . . . -0.6(7) ?
C4 C5 C6 C8 . . . . -175.5(4) ?
Cu1 O2 C7 C6 . . . . -6.5(6) ?
Er1 O2 C7 C6 . . . . 174.0(3) ?
Cu1 O2 C7 C2 . . . . 173.7(3) ?
Er1 O2 C7 C2 . . . . -5.7(5) ?
C5 C6 C7 O2 . . . . -178.7(4) ?
C8 C6 C7 O2 . . . . -4.1(6) ?
C5 C6 C7 C2 . . . . 1.0(6) ?
C8 C6 C7 C2 . . . . 175.7(4) ?
O1 C2 C7 O2 . . . . -1.1(5) ?
C3 C2 C7 O2 . . . . 178.4(4) ?
O1 C2 C7 C6 . . . . 179.1(4) ?
C3 C2 C7 C6 . . . . -1.4(6) ?
C9 N1 C8 C6 . . . . -176.5(4) ?
Cu1 N1 C8 C6 . . . . 2.8(6) ?
C7 C6 C8 N1 . . . . 6.0(7) ?
C5 C6 C8 N1 . . . . -179.2(4) ?
C8 N1 C9 C10 . . . . 149.1(4) ?
Cu1 N1 C9 C10 . . . . -30.2(6) ?
N1 C9 C10 C11 . . . . 74.7(6) ?
C12 N2 C11 C10 . . . . -158.5(5) ?
Cu1 N2 C11 C10 . . . . 24.0(7) ?
C9 C10 C11 N2 . . . . -70.9(6) ?
C11 N2 C12 C13 . . . . 178.9(5) ?
Cu1 N2 C12 C13 . . . . -3.7(7) ?
N2 C12 C13 C18 . . . . -6.9(8) ?
N2 C12 C13 C14 . . . . 177.4(5) ?
C18 C13 C14 C15 . . . . 1.4(7) ?
C12 C13 C14 C15 . . . . 177.2(5) ?
C13 C14 C15 C16 . . . . -0.8(7) ?
C14 C15 C16 C17 . . . . -0.1(7) ?
C15 C16 C17 O4 . . . . -178.4(4) ?
C15 C16 C17 C18 . . . . 0.4(7) ?
C19 O4 C17 C16 . . . . 2.2(6) ?
Er1 O4 C17 C16 . . . . 171.3(3) ?
C19 O4 C17 C18 . . . . -176.8(4) ?
Er1 O4 C17 C18 . . . . -7.6(4) ?
Cu1 O3 C18 C13 . . . . 13.4(6) ?
Er1 O3 C18 C13 . . . . -170.7(3) ?
Cu1 O3 C18 C17 . . . . -167.8(3) ?
Er1 O3 C18 C17 . . . . 8.1(5) ?
C14 C13 C18 O3 . . . . 177.7(4) ?
C12 C13 C18 O3 . . . . 2.1(7) ?
C14 C13 C18 C17 . . . . -1.1(6) ?
C12 C13 C18 C17 . . . . -176.7(4) ?
C16 C17 C18 O3 . . . . -178.6(4) ?
O4 C17 C18 O3 . . . . 0.4(5) ?
C16 C17 C18 C13 . . . . 0.2(6) ?
O4 C17 C18 C13 . . . . 179.2(4) ?
